data_4349429
loop_
_publ_author_name
'Ismail, Muhammad Luthfi Bin'
'Liu, Fu-Quan'
'Yim, Wai-Leung'
'Ganguly, Rakesh'
'Li, Yongxin'
'So, Cheuk-Wai'

_publ_section_title
;
 Reactivity of a Base-Stabilized Germanium(I) Dimer toward Group 9
 Metal(I) Chloride and Dimanganese Decacarbonyl.
;
_journal_issue 9
_journal_name_full 'Inorganic chemistry'
_journal_page_first 5402
_journal_page_last 5410
_journal_paper_doi 10.1021/acs.inorgchem.7b00503
_journal_volume 56
_journal_year 2017
_chemical_formula_sum 'C28.5 H28 Ge Mn N O6'
_chemical_formula_weight 608.05
_space_group_crystal_system triclinic
_space_group_IT_number 2
_space_group_name_Hall '-P 1'
_space_group_name_H-M_alt 'P -1'
_atom_sites_solution_hydrogens geom
_atom_sites_solution_primary direct
_atom_sites_solution_secondary difmap
_audit_creation_method 'APEX2 v2009.11-0'
_cell_angle_alpha 63.221(2)
_cell_angle_beta 76.232(2)
_cell_angle_gamma 65.638(2)
_cell_formula_units_Z 2
_cell_length_a 11.3838(4)
_cell_length_b 11.8081(4)
_cell_length_c 11.9027(4)
_cell_measurement_reflns_used 9808
_cell_measurement_temperature 103.(2)
_cell_measurement_theta_max 27.6694
_cell_measurement_theta_min 2.1889
_cell_volume 1298.51(8)
_computing_cell_refinement 'SAINT V7.68A (Bruker AXS, 2009)'
_computing_data_reduction 'SAINT V7.68A (Bruker AXS, 2009)'
_computing_structure_refinement 'SHELXL-97 (Sheldrick, 2008)'
_computing_structure_solution 'SHELXS-97 (Sheldrick, 2008)'
_diffrn_ambient_temperature 103.(2)
_diffrn_detector_area_resol_mean 8.3333
_diffrn_measured_fraction_theta_full 0.949
_diffrn_measured_fraction_theta_max 0.949
_diffrn_radiation_monochromator graphite
_diffrn_radiation_type MoK\a
_diffrn_radiation_wavelength 0.71073
_diffrn_reflns_av_R_equivalents 0.0432
_diffrn_reflns_av_sigmaI/netI 0.0243
_diffrn_reflns_limit_h_max 13
_diffrn_reflns_limit_h_min -13
_diffrn_reflns_limit_k_max 14
_diffrn_reflns_limit_k_min -14
_diffrn_reflns_limit_l_max 14
_diffrn_reflns_limit_l_min -14
_diffrn_reflns_number 32866
_diffrn_reflns_theta_full 25.00
_diffrn_reflns_theta_max 25.00
_diffrn_reflns_theta_min 2.66
_exptl_absorpt_coefficient_mu 1.688
_exptl_absorpt_correction_T_max 0.73
_exptl_absorpt_correction_T_min 0.48
_exptl_absorpt_correction_type multi-scan
_exptl_absorpt_process_details 'SADABS V2008/1 (Bruker AXS)'
_exptl_crystal_colour red
_exptl_crystal_density_diffrn 1.555
_exptl_crystal_density_method 'not measured'
_exptl_crystal_description block
_exptl_crystal_F_000 622
_exptl_crystal_size_max 0.40
_exptl_crystal_size_mid 0.24
_exptl_crystal_size_min 0.20
_refine_diff_density_max 0.553
_refine_diff_density_min -0.440
_refine_ls_extinction_method none
_refine_ls_goodness_of_fit_ref 1.068
_refine_ls_hydrogen_treatment mixed
_refine_ls_matrix_type full
_refine_ls_number_parameters 364
_refine_ls_number_reflns 4340
_refine_ls_number_restraints 99
_refine_ls_restrained_S_all 1.066
_refine_ls_R_factor_all 0.0302
_refine_ls_R_factor_gt 0.0258
_refine_ls_shift/su_max 0.002
_refine_ls_shift/su_mean 0.000
_refine_ls_structure_factor_coef Fsqd
_refine_ls_weighting_details 'calc w=1/[\s^2^(Fo^2^)+(0.0304P)^2^+1.3607P] where P=(Fo^2^+2Fc^2^)/3'
_refine_ls_weighting_scheme calc
_refine_ls_wR_factor_gt 0.0658
_refine_ls_wR_factor_ref 0.0698
_reflns_number_gt 3979
_reflns_number_total 4340
_reflns_threshold_expression >2sigma(I)
_cod_data_source_file ic7b00503_si_002.cif
_cod_data_source_block I
_cod_original_formula_sum 'C28.50 H28 Ge Mn N O6'
_cod_database_code 4349429

loop_
_space_group_symop_operation_xyz
'x, y, z'
'-x, -y, -z'

loop_
_atom_site_type_symbol
_atom_site_label
_atom_site_fract_x
_atom_site_fract_y
_atom_site_fract_z
_atom_site_U_iso_or_equiv
_atom_site_adp_type
_atom_site_calc_flag
_atom_site_refinement_flags
_atom_site_occupancy
_atom_site_disorder_assembly
_atom_site_disorder_group
Ge Ge1 0.85510(2) 0.58356(2) 0.46917(2) 0.01443(8) Uani d . 1 . .
Mn Mn1 1.01708(3) 0.40891(3) 0.39244(3) 0.01548(10) Uani d . 1 . .
C C1 1.0525(2) 0.5595(2) 0.2780(2) 0.0222(5) Uani d . 1 . .
C C2 0.9227(2) 0.4121(2) 0.2873(2) 0.0197(5) Uani d . 1 . .
C C3 1.1594(2) 0.2849(2) 0.3530(2) 0.0250(5) Uani d . 1 . .
C C4 0.9476(2) 0.2923(2) 0.5255(2) 0.0221(5) Uani d . 1 . .
C C5 0.6790(2) 0.5778(2) 0.5316(2) 0.0152(5) Uani d . 1 . .
C C6 0.6332(2) 0.4868(2) 0.6359(2) 0.0166(5) Uani d . 1 . .
C C7 0.6115(2) 0.3131(2) 0.8152(2) 0.0253(5) Uani d . 1 . .
H H7A 0.6098 0.3127 0.8989 0.03 Uiso calc R 1 . .
H H7B 0.6363 0.2184 0.8252 0.03 Uiso calc R 1 . .
C C8 0.5033(2) 0.5003(2) 0.6586(2) 0.0185(5) Uani d . 1 . .
C C9 0.4098(2) 0.6064(2) 0.5823(2) 0.0211(5) Uani d . 1 . .
H H9 0.3215 0.6144 0.5996 0.025 Uiso calc R 1 . .
C C10 0.4507(2) 0.7021(2) 0.4781(2) 0.0191(5) Uani d . 1 . .
H H10 0.389 0.7783 0.4227 0.023 Uiso calc R 1 . .
C C11 0.5810(2) 0.6880(2) 0.4537(2) 0.0156(5) Uani d . 1 . .
C C12 0.6250(2) 0.7879(2) 0.3440(2) 0.0155(5) Uani d . 1 . .
C C13 0.5269(2) 0.9100(2) 0.2590(2) 0.0230(5) Uani d . 1 . .
H H13A 0.5699 0.9707 0.194 0.034 Uiso calc R 1 . .
H H13B 0.4619 0.9577 0.3085 0.034 Uiso calc R 1 . .
H H13C 0.4848 0.8816 0.2187 0.034 Uiso calc R 1 . .
C C14 0.7919(2) 0.8649(2) 0.2157(2) 0.0170(5) Uani d . 1 . .
C C15 0.8077(2) 0.9702(2) 0.2296(2) 0.0217(5) Uani d . 1 . .
C C16 0.7882(2) 0.9774(2) 0.3579(2) 0.0249(5) Uani d . 1 . .
H H16 0.8214 0.8826 0.4222 0.03 Uiso calc R 1 . .
C C17 0.6447(2) 1.0401(2) 0.3946(2) 0.0330(5) Uani d . 1 . .
H H17A 0.6057 1.1272 0.3261 0.049 Uiso calc R 1 . .
H H17B 0.6369 1.0543 0.4715 0.049 Uiso calc R 1 . .
H H17C 0.5999 0.9788 0.4097 0.049 Uiso calc R 1 . .
C C18 0.8624(2) 1.0567(2) 0.3657(2) 0.0366(7) Uani d . 1 . .
H H18A 0.9519 1.0252 0.3327 0.055 Uiso calc R 1 . .
H H18B 0.8613 1.0418 0.4538 0.055 Uiso calc R 1 . .
H H18C 0.8211 1.1536 0.3156 0.055 Uiso calc R 1 . .
C C19 0.8365(2) 1.0715(2) 0.1211(2) 0.0272(5) Uani d . 1 . .
H H19 0.8481 1.1431 0.1283 0.033 Uiso calc R 1 . .
C C20 0.8485(2) 1.0706(2) 0.0033(2) 0.0289(5) Uani d . 1 . .
H H20 0.8676 1.1412 -0.0695 0.035 Uiso calc R 1 . .
C C21 0.8327(2) 0.9671(2) -0.0081(2) 0.0250(5) Uani d . 1 . .
H H21 0.8414 0.9673 -0.0896 0.03 Uiso calc R 1 . .
C C22 0.8042(2) 0.8620(2) 0.0963(2) 0.0196(5) Uani d . 1 . .
C C23 0.7827(2) 0.7545(2) 0.0738(2) 0.0209(5) Uani d . 1 . .
H H23 0.7697 0.6831 0.1574 0.025 Uiso calc R 1 . .
C C24 0.6621(2) 0.8162(2) -0.0006(2) 0.0294(5) Uani d . 1 . .
H H24A 0.5878 0.8653 0.0417 0.044 Uiso calc R 1 . .
H H24B 0.6444 0.7437 -0.0046 0.044 Uiso calc R 1 . .
H H24C 0.6774 0.879 -0.0863 0.044 Uiso calc R 1 . .
C C25 0.8986(2) 0.6871(2) -0.0001(2) 0.0281(5) Uani d . 1 . .
H H25A 0.9109 0.7555 -0.0834 0.042 Uiso calc R 1 . .
H H25B 0.8823 0.617 -0.0101 0.042 Uiso calc R 1 . .
H H25C 0.9765 0.6458 0.0461 0.042 Uiso calc R 1 . .
C C26 0.5882(2) 0.4886(4) 0.9906(4) 0.0251(11) Uani d PGU 0.5 A -1
C C27 0.5051(4) 0.5830(4) 0.8950(2) 0.0303(16) Uani d PGU 0.5 A -1
H H27 0.5353 0.6427 0.8197 0.036 Uiso calc PR 0.5 A -1
C C28 0.3777(4) 0.5901(4) 0.9096(4) 0.0410(13) Uani d PGU 0.5 A -1
H H28 0.3209 0.6546 0.8443 0.049 Uiso calc PR 0.5 A -1
C C29 0.3335(2) 0.5027(5) 1.0198(5) 0.0429(17) Uani d PGU 0.5 A -1
H H29 0.2465 0.5075 1.0298 0.051 Uiso calc PR 0.5 A -1
C C30 0.4167(4) 0.4083(4) 1.1154(4) 0.0393(13) Uani d PGU 0.5 A -1
H H30 0.3864 0.3486 1.1907 0.047 Uiso calc PR 0.5 A -1
C C31 0.5440(4) 0.4013(2) 1.1008(2) 0.0245(14) Uani d PGU 0.5 A -1
H H31 0.6008 0.3368 1.1662 0.029 Uiso calc PR 0.5 A -1
C C32 0.7258(5) 0.4757(8) 0.9743(7) 0.0409(17) Uani d PU 0.5 A -1
H H32A 0.7806 0.3889 0.9685 0.061 Uiso calc PR 0.5 A -1
H H32B 0.7482 0.4797 1.0467 0.061 Uiso calc PR 0.5 A -1
H H32C 0.7396 0.5501 0.8969 0.061 Uiso calc PR 0.5 A -1
N N1 0.74931(17) 0.7648(2) 0.32685(17) 0.0148(4) Uani d . 1 . .
O O1 1.06877(18) 0.6578(2) 0.20647(18) 0.0378(5) Uani d . 1 . .
O O2 1.24922(18) 0.2077(2) 0.32515(18) 0.0414(5) Uani d . 1 . .
O O3 0.89853(18) 0.2202(2) 0.60193(18) 0.0354(5) Uani d . 1 . .
O O4 0.86713(17) 0.4056(2) 0.22299(17) 0.0286(4) Uani d . 1 . .
O O5 0.70184(14) 0.37123(18) 0.72986(14) 0.0250(4) Uani d . 1 . .
O O6 0.48646(14) 0.39316(17) 0.76461(14) 0.0233(4) Uani d . 1 . .

loop_
_atom_site_aniso_label
_atom_site_aniso_U_11
_atom_site_aniso_U_22
_atom_site_aniso_U_33
_atom_site_aniso_U_12
_atom_site_aniso_U_13
_atom_site_aniso_U_23
Ge1 0.01074(12) 0.01138(14) 0.01633(13) -0.00315(10) -0.00140(9) -0.00193(11)
Mn1 0.01260(17) 0.0127(2) 0.0170(2) -0.00393(13) -0.00058(12) -0.00315(16)
C1 0.0162(11) 0.0229(15) 0.0237(13) -0.0070(10) -0.0062(10) -0.0038(13)
C2 0.0168(11) 0.0133(13) 0.0223(11) -0.0049(9) 0.0024(10) -0.0038(11)
C3 0.0247(13) 0.0217(14) 0.0184(11) -0.0062(11) -0.0008(10) -0.0015(11)
C4 0.0185(11) 0.0165(13) 0.0259(13) -0.0025(10) -0.0003(10) -0.0078(11)
C5 0.0119(10) 0.0167(13) 0.0191(11) -0.0049(9) -0.0002(9) -0.0095(11)
C6 0.0165(11) 0.0155(13) 0.0158(11) -0.0040(10) -0.0037(9) -0.0048(11)
C7 0.0232(11) 0.0261(15) 0.0220(13) -0.0135(11) -0.0007(10) -0.0017(11)
C8 0.0203(11) 0.0213(14) 0.0166(11) -0.0116(10) 0.0038(10) -0.0086(11)
C9 0.0137(11) 0.0286(15) 0.0229(11) -0.0082(10) 0.0013(10) -0.0123(11)
C10 0.0143(11) 0.0205(14) 0.0206(11) -0.0028(10) -0.0035(9) -0.0086(11)
C11 0.0163(11) 0.0133(11) 0.0157(11) -0.0036(9) -0.0025(9) -0.0054(11)
C12 0.0172(11) 0.0116(11) 0.0159(11) -0.0024(9) -0.0036(9) -0.0051(10)
C13 0.0157(11) 0.0228(14) 0.0232(11) -0.0033(10) -0.0028(10) -0.0055(11)
C14 0.0121(10) 0.0099(11) 0.0187(11) -0.0005(9) -0.0041(9) 0.0014(11)
C15 0.0149(11) 0.0136(13) 0.0293(13) -0.0021(9) -0.0036(10) -0.0041(11)
C16 0.0290(13) 0.0138(13) 0.0287(14) -0.0053(10) -0.0067(11) -0.0053(11)
C17 0.0356(15) 0.0248(16) 0.0373(16) -0.0051(11) -0.0023(11) -0.0163(14)
C18 0.0422(16) 0.0209(15) 0.0489(18) -0.0100(13) -0.0138(14) -0.0113(15)
C19 0.0211(11) 0.0135(14) 0.0391(15) -0.0055(10) -0.0015(11) -0.0047(13)
C20 0.0212(11) 0.0174(14) 0.0304(14) -0.0058(11) 0.0005(11) 0.0031(11)
C21 0.0198(11) 0.0219(14) 0.0204(11) -0.0041(10) -0.0012(10) -0.0007(11)
C22 0.0130(10) 0.0151(13) 0.0212(11) -0.0010(9) -0.0036(9) -0.0018(11)
C23 0.0213(11) 0.0193(14) 0.0169(11) -0.0058(10) -0.0023(10) -0.0037(11)
C24 0.0243(13) 0.0326(16) 0.0287(14) -0.0049(11) -0.0053(11) -0.0128(14)
C25 0.0257(13) 0.0283(16) 0.0255(14) -0.0036(11) -0.0023(11) -0.0117(13)
C26 0.029(3) 0.025(3) 0.026(2) -0.007(2) 0.000(2) -0.016(2)
C27 0.032(4) 0.026(3) 0.025(3) 0.000(2) -0.004(2) -0.012(2)
C28 0.038(3) 0.040(3) 0.050(3) 0.003(3) -0.016(3) -0.030(3)
C29 0.031(4) 0.048(4) 0.069(4) -0.010(3) -0.006(3) -0.041(3)
C30 0.040(3) 0.042(3) 0.048(3) -0.022(3) 0.012(2) -0.028(3)
C31 0.025(3) 0.024(3) 0.025(3) -0.008(2) -0.002(2) -0.012(2)
C32 0.037(4) 0.044(4) 0.040(3) -0.016(3) 0.002(3) -0.015(3)
N1 0.0150(9) 0.0101(10) 0.0151(9) -0.0036(8) -0.0026(7) -0.0013(9)
O1 0.0328(10) 0.0314(11) 0.0365(11) -0.0201(9) -0.0154(9) 0.0113(10)
O2 0.0336(11) 0.0319(11) 0.0337(11) 0.0060(9) 0.0066(9) -0.0124(10)
O3 0.0360(10) 0.0237(11) 0.0387(11) -0.0162(9) 0.0118(9) -0.0079(10)
O4 0.0286(9) 0.0327(11) 0.0302(10) -0.0158(8) -0.0030(8) -0.0122(9)
O5 0.0187(8) 0.0231(10) 0.0218(9) -0.0094(8) -0.0010(7) 0.0023(9)
O6 0.0203(8) 0.0253(10) 0.0197(8) -0.0125(7) 0.0003(7) -0.0020(8)

loop_
_atom_type_symbol
_atom_type_description
_atom_type_scat_dispersion_real
_atom_type_scat_dispersion_imag
_atom_type_scat_source
C C 0.0033 0.0016 'International Tables Vol C Tables 4.2.6.8 and 6.1.1.4'
H H 0.0000 0.0000 'International Tables Vol C Tables 4.2.6.8 and 6.1.1.4'
N N 0.0061 0.0033 'International Tables Vol C Tables 4.2.6.8 and 6.1.1.4'
O O 0.0106 0.0060 'International Tables Vol C Tables 4.2.6.8 and 6.1.1.4'
Mn Mn 0.3368 0.7283 'International Tables Vol C Tables 4.2.6.8 and 6.1.1.4'
Ge Ge 0.1547 1.8001 'International Tables Vol C Tables 4.2.6.8 and 6.1.1.4'

loop_
_geom_angle_atom_site_label_1
_geom_angle_atom_site_label_2
_geom_angle_atom_site_label_3
_geom_angle_site_symmetry_1
_geom_angle_site_symmetry_3
_geom_angle
C5 Ge1 N1 . . 81.27(8)
C5 Ge1 Mn1 . 2_766 118.53(6)
N1 Ge1 Mn1 . 2_766 120.15(5)
C5 Ge1 Mn1 . . 120.05(6)
N1 Ge1 Mn1 . . 114.86(5)
Mn1 Ge1 Mn1 2_766 . 102.373(12)
C2 Mn1 C3 . . 91.39(11)
C2 Mn1 C1 . . 94.17(10)
C3 Mn1 C1 . . 97.20(11)
C2 Mn1 C4 . . 89.17(10)
C3 Mn1 C4 . . 98.73(11)
C1 Mn1 C4 . . 163.63(10)
C2 Mn1 Ge1 . 2_766 177.22(8)
C3 Mn1 Ge1 . 2_766 89.98(8)
C1 Mn1 Ge1 . 2_766 83.26(7)
C4 Mn1 Ge1 . 2_766 93.02(8)
C2 Mn1 Ge1 . . 100.92(7)
C3 Mn1 Ge1 . . 167.45(8)
C1 Mn1 Ge1 . . 79.61(8)
C4 Mn1 Ge1 . . 84.02(7)
Ge1 Mn1 Ge1 2_766 . 77.626(12)
O1 C1 Mn1 . . 176.8(2)
O4 C2 Mn1 . . 175.7(2)
O2 C3 Mn1 . . 178.4(2)
O3 C4 Mn1 . . 174.6(2)
C6 C5 C11 . . 113.7(2)
C6 C5 Ge1 . . 132.67(17)
C11 C5 Ge1 . . 113.59(16)
O5 C6 C5 . . 128.4(2)
O5 C6 C8 . . 108.8(2)
C5 C6 C8 . . 122.8(2)
O5 C7 O6 . . 107.9(2)
O5 C7 H7A . . 110.1
O6 C7 H7A . . 110.1
O5 C7 H7B . . 110.1
O6 C7 H7B . . 110.1
H7A C7 H7B . . 108.4
C9 C8 O6 . . 126.8(2)
C9 C8 C6 . . 122.9(2)
O6 C8 C6 . . 110.3(2)
C8 C9 C10 . . 116.4(2)
C8 C9 H9 . . 121.8
C10 C9 H9 . . 121.8
C9 C10 C11 . . 121.0(2)
C9 C10 H10 . . 119.5
C11 C10 H10 . . 119.5
C10 C11 C5 . . 123.1(2)
C10 C11 C12 . . 121.4(2)
C5 C11 C12 . . 115.5(2)
N1 C12 C11 . . 117.2(2)
N1 C12 C13 . . 123.9(2)
C11 C12 C13 . . 118.9(2)
C12 C13 H13A . . 109.5
C12 C13 H13B . . 109.5
H13A C13 H13B . . 109.5
C12 C13 H13C . . 109.5
H13A C13 H13C . . 109.5
H13B C13 H13C . . 109.5
C22 C14 C15 . . 121.4(2)
C22 C14 N1 . . 119.9(2)
C15 C14 N1 . . 118.4(2)
C19 C15 C14 . . 117.7(2)
C19 C15 C16 . . 120.5(2)
C14 C15 C16 . . 121.7(2)
C15 C16 C17 . . 111.9(2)
C15 C16 C18 . . 113.3(2)
C17 C16 C18 . . 108.5(2)
C15 C16 H16 . . 107.6
C17 C16 H16 . . 107.6
C18 C16 H16 . . 107.6
C16 C17 H17A . . 109.5
C16 C17 H17B . . 109.5
H17A C17 H17B . . 109.5
C16 C17 H17C . . 109.5
H17A C17 H17C . . 109.5
H17B C17 H17C . . 109.5
C16 C18 H18A . . 109.5
C16 C18 H18B . . 109.5
H18A C18 H18B . . 109.5
C16 C18 H18C . . 109.5
H18A C18 H18C . . 109.5
H18B C18 H18C . . 109.5
C20 C19 C15 . . 121.6(2)
C20 C19 H19 . . 119.2
C15 C19 H19 . . 119.2
C21 C20 C19 . . 119.7(2)
C21 C20 H20 . . 120.2
C19 C20 H20 . . 120.2
C20 C21 C22 . . 121.9(2)
C20 C21 H21 . . 119.1
C22 C21 H21 . . 119.1
C21 C22 C14 . . 117.6(2)
C21 C22 C23 . . 118.1(2)
C14 C22 C23 . . 124.2(2)
C22 C23 C25 . . 112.0(2)
C22 C23 C24 . . 111.2(2)
C25 C23 C24 . . 107.9(2)
C22 C23 H23 . . 108.6
C25 C23 H23 . . 108.6
C24 C23 H23 . . 108.6
C23 C24 H24A . . 109.5
C23 C24 H24B . . 109.5
H24A C24 H24B . . 109.5
C23 C24 H24C . . 109.5
H24A C24 H24C . . 109.5
H24B C24 H24C . . 109.5
C23 C25 H25A . . 109.5
C23 C25 H25B . . 109.5
H25A C25 H25B . . 109.5
C23 C25 H25C . . 109.5
H25A C25 H25C . . 109.5
H25B C25 H25C . . 109.5
C27 C26 C31 . . 120.0
C27 C26 C32 . . 120.6(5)
C31 C26 C32 . . 119.3(5)
C28 C27 C26 . . 120.0
C28 C27 H27 . . 120.0
C26 C27 H27 . . 120.0
C29 C28 C27 . . 120.0
C29 C28 H28 . . 120.0
C27 C28 H28 . . 120.0
C28 C29 C30 . . 120.0
C28 C29 H29 . . 120.0
C30 C29 H29 . . 120.0
C29 C30 C31 . . 120.0
C29 C30 H30 . . 120.0
C31 C30 H30 . . 120.0
C30 C31 C26 . . 120.0
C30 C31 H31 . . 120.0
C26 C31 H31 . . 120.0
C12 N1 C14 . . 116.49(18)
C12 N1 Ge1 . . 112.44(15)
C14 N1 Ge1 . . 131.07(13)
C6 O5 C7 . . 107.07(17)
C8 O6 C7 . . 105.74(17)

loop_
_geom_bond_atom_site_label_1
_geom_bond_atom_site_label_2
_geom_bond_site_symmetry_2
_geom_bond_distance
Ge1 C5 . 1.983(2)
Ge1 N1 . 2.116(2)
Ge1 Mn1 2_766 2.4936(4)
Ge1 Mn1 . 2.4991(4)
Mn1 C2 . 1.812(2)
Mn1 C3 . 1.814(3)
Mn1 C1 . 1.824(3)
Mn1 C4 . 1.835(2)
Mn1 Ge1 2_766 2.4936(4)
C1 O1 . 1.148(3)
C2 O4 . 1.147(3)
C3 O2 . 1.153(3)
C4 O3 . 1.148(3)
C5 C6 . 1.385(3)
C5 C11 . 1.417(3)
C6 O5 . 1.373(3)
C6 C8 . 1.393(3)
C7 O5 . 1.420(3)
C7 O6 . 1.438(3)
C7 H7A . 0.99
C7 H7B . 0.99
C8 C9 . 1.364(4)
C8 O6 . 1.370(3)
C9 C10 . 1.388(3)
C9 H9 . 0.95
C10 C11 . 1.395(3)
C10 H10 . 0.95
C11 C12 . 1.461(3)
C12 N1 . 1.309(3)
C12 C13 . 1.498(3)
C13 H13A . 0.98
C13 H13B . 0.98
C13 H13C . 0.98
C14 C22 . 1.409(3)
C14 C15 . 1.411(3)
C14 N1 . 1.463(3)
C15 C19 . 1.392(3)
C15 C16 . 1.526(3)
C16 C17 . 1.537(3)
C16 C18 . 1.538(3)
C16 H16 . 1.0
C17 H17A . 0.98
C17 H17B . 0.98
C17 H17C . 0.98
C18 H18A . 0.98
C18 H18B . 0.98
C18 H18C . 0.98
C19 C20 . 1.380(4)
C19 H19 . 0.95
C20 C21 . 1.374(4)
C20 H20 . 0.95
C21 C22 . 1.393(3)
C21 H21 . 0.95
C22 C23 . 1.529(3)
C23 C25 . 1.536(3)
C23 C24 . 1.540(3)
C23 H23 . 1.0
C24 H24A . 0.98
C24 H24B . 0.98
C24 H24C . 0.98
C25 H25A . 0.98
C25 H25B . 0.98
C25 H25C . 0.98
C26 C27 . 1.39
C26 C31 . 1.39
C26 C32 . 1.483(7)
C27 C28 . 1.39
C27 H27 . 0.95
C28 C29 . 1.39
C28 H28 . 0.95
C29 C30 . 1.39
C29 H29 . 0.95
C30 C31 . 1.39
C30 H30 . 0.95
C31 H31 . 0.95
C32 H32A . 0.98
C32 H32B . 0.98
C32 H32C . 0.98
